data_2101434
loop_
_publ_author_name
'Russell, V. A.'
'Ward, M. D.'

_publ_section_title
;
 Solid-state structure of a layered hydrogen-bonded salt: guanidinium
 5-benzoyl-4-hydroxy-2-methoxybenzenesulfonate methanol solvate
;
_journal_issue 1
_journal_name_full 'Acta Crystallographica Section B'
_journal_page_first 209
_journal_page_last 214
_journal_paper_doi 10.1107/S0108768195009980
_journal_volume 52
_journal_year 1996
_chemical_formula_sum 'C16 H21 N3 O7 S'
_chemical_formula_weight 399.42
_symmetry_cell_setting orthorhombic
_symmetry_space_group_name_Hall 'P 2c -2n'
_symmetry_space_group_name_H-M 'P n a 21'
_cell_angle_alpha 90.0
_cell_angle_beta 90.0
_cell_angle_gamma 90.0
_cell_formula_units_Z 4
_cell_length_a 18.640(5)
_cell_length_b 13.088(8)
_cell_length_c 7.502(4)
_cell_volume 1830.2(16)
_diffrn_radiation_type Mo
_diffrn_radiation_wavelength 0.71073
_exptl_absorpt_coefficient_mu 0.211
_exptl_crystal_density_diffrn 1.449
_exptl_crystal_F_000 840
_cod_data_source_file bk0027.cif
_cod_data_source_block bk0027a
_cod_original_cell_volume 1830(2)
_cod_original_formula_sum 'C16 H21 N3 O7 S1'
_cod_database_code 2101434

loop_
_atom_site_label
_atom_site_fract_x
_atom_site_fract_y
_atom_site_fract_z
S1 .30198(4) .23973(5) .75
O1 .27910(10) .34570(10) .7424(5)
O2 .29750(10) .1890(2) .5756(4)
O3 .26440(10) .1822(2) .8881(4)
O4 .60300(10) .2417(3) .9868(6)
O5 .5954(2) .4364(3) 1.0125(6)
O6 .39770(10) .0646(2) .7809(4)
C11 .3928(2) .2421(2) .8138(5)
C12 .4256(2) .3340(2) .8559(5)
C13 .4960(2) .3387(3) .9218(6)
C14 .5347(2) .2459(3) .9326(5)
C15 .5032(2) .1532(2) .8850(5)
C16 .4326(2) .1509(2) .8285(5)
C17 .4366(2) -.0295(3) .7857(6)
C18 .5309(2) .4348(3) .9723(6)
C19 .4901(2) .5327(3) .9790(6)
C20 .4209(2) .5407(3) 1.0469(6)
C21 .3873(2) .6346(4) 1.0536(8)
C22 .4208(3) .7209(3) .9895(9)
C23 .4900(3) .7141(3) .9243(7)
C24 .5247(2) .6210(3) .9202(6)
H40 .615(3) .305(4) 1.013(8)
H1 .4058 -.0841 .7521
H2 .4759 -.0260 .7056
H3 .4539 -.0411 .9033
H4 .5302 .0917 .8917
H5 .3969 .4814 1.0886
H6 .3405 .6397 1.1034
H7 .3963 .7846 .9897
H8 .5138 .7736 .8825
H9 .5725 .6172 .8767
H10 .3996 .3957 .8396
N1 .2663(2) .3018(3) 1.2396(7)
N2 .2549(2) .4519(3) 1.3946(6)
N3 .2392(2) .4498(3) 1.0929(6)
C1 .2534(2) .4009(2) 1.2445(7)
H11 .274(3) .274(4) 1.337(8)
H12 .255(4) .266(5) 1.140(10)
H13 .269(2) .422(3) 1.507(6)
H14 .260(3) .523(4) 1.400(10)
H15 .225(3) .517(4) 1.085(8)
H16 .234(2) .414(3) 1.000(7)
O1Z .3948(2) .0641(4) .3800(6)
C1Z .3510(3) .0522(5) .2314(8)
H1Z .371(3) .113(5) .450(10)
H2Z .3468 .1161 .1708
H3Z .3712 .0032 .1536
H4Z .3048 .0305 .2686

loop_
_geom_angle_atom_site_label_1
_geom_angle_atom_site_label_2
_geom_angle_atom_site_label_3
_geom_angle
O1 S1 O2 112.3(2)
O1 S1 O3 112.3(2)
O1 S1 C11 106.00(10)
O2 S1 O3 111.8(2)
O2 S1 C11 107.7(2)
O3 S1 C11 106.1(2)
C16 O6 C17 118.0(3)
S1 C11 C12 120.1(2)
S1 C11 C16 120.8(2)
C12 C11 C16 119.1(3)
C11 C12 C13 122.0(3)
C12 C13 C14 117.4(3)
C12 C13 C18 122.9(3)
C14 C13 C18 119.6(3)
O4 C14 C13 122.6(3)
O4 C14 C15 116.3(3)
C13 C14 C15 121.1(3)
C14 C15 C16 119.9(3)
O6 C16 C11 115.7(3)
O6 C16 C15 123.8(3)
C11 C16 C15 120.4(3)
O5 C18 C13 120.6(3)
O5 C18 C19 118.1(3)
C13 C18 C19 121.3(3)
C18 C19 C20 123.4(3)
C18 C19 C24 117.8(3)
C20 C19 C24 118.7(4)
C19 C20 C21 120.1(4)
C20 C21 C22 120.8(4)
C21 C22 C23 119.6(4)
C22 C23 C24 120.2(4)
C19 C24 C23 120.5(4)
N1 C1 N2 121.4(4)
N1 C1 N3 119.0(4)
N2 C1 N3 119.6(3)
C14 O4 H40 105(3)
C11 C12 H10 119.04
C13 C12 H10 118.94
C14 C15 H4 120.12
C16 C15 H4 120.02
O6 C17 H1 109.48
O6 C17 H2 109.52
O6 C17 H3 109.44
H1 C17 H2 109.53
H1 C17 H3 109.34
H2 C17 H3 109.52
C19 C20 H5 119.68
C21 C20 H5 120.18
C20 C21 H6 119.55
C22 C21 H6 119.67
C21 C22 H7 120.12
C23 C22 H7 120.32
C22 C23 H8 120.06
C24 C23 H8 119.76
C19 C24 H9 119.85
C23 C24 H9 119.63
C1 N1 H11 116(4)
C1 N1 H12 120(5)
H11 N1 H12 121(5)
C1 N2 H13 124(2)
C1 N2 H14 123(4)
H13 N2 H14 109(5)
C1 N3 H15 125(4)
C1 N3 H16 117(3)
H15 N3 H16 117(5)
C1Z O1Z H1Z 105(4)
O1Z C1Z H2Z 109.38
O1Z C1Z H3Z 109.65
O1Z C1Z H4Z 109.32
H2Z C1Z H3Z 109.40
H2Z C1Z H4Z 109.23
H3Z C1Z H4Z 109.84

loop_
_geom_bond_atom_site_label_1
_geom_bond_atom_site_label_2
_geom_bond_distance
S1 O1 1.453(2)
S1 O2 1.470(3)
S1 O3 1.460(3)
S1 C11 1.760(3)
O4 C14 1.337(4)
O5 C18 1.239(5)
O6 C16 1.352(4)
O6 C17 1.430(4)
C11 C12 1.385(4)
C11 C16 1.409(4)
C12 C13 1.404(4)
C13 C14 1.415(4)
C13 C18 1.466(5)
C14 C15 1.395(5)
C15 C16 1.384(4)
C18 C19 1.491(5)
C19 C20 1.391(5)
C19 C24 1.396(5)
C20 C21 1.379(6)
C21 C22 1.378(7)
C22 C23 1.382(8)
C23 C24 1.380(6)
N1 C1 1.319(4)
N2 C1 1.310(6)
N3 C1 1.331(5)
O1Z C1Z 1.390(7)
O4 H40 0.88(5)
C12 H10 0.950
C15 H4 0.950
C17 H1 0.951
C17 H2 0.949
C17 H3 0.951
C20 H5 0.950
C21 H6 0.951
C22 H7 0.951
C23 H8 0.950
C24 H9 0.949
N1 H11 0.83(6)
N1 H12 0.87(7)
N2 H13 0.96(4)
N2 H14 0.93(5)
N3 H15 0.92(5)
N3 H16 0.85(5)
O1Z H1Z 0.96(7)
C1Z H2Z 0.954
C1Z H3Z 0.947
C1Z H4Z 0.949

loop_
_geom_torsion_atom_site_label_1
_geom_torsion_atom_site_label_2
_geom_torsion_atom_site_label_3
_geom_torsion_atom_site_label_4
_geom_torsion
S1 C11 C12 C13 174.5(3)
S1 C11 C16 O6 3.7(4)
S1 C11 C16 C15 -177.6(3)
O1 S1 C11 C12 4.1(3)
O1 S1 C11 C16 -178.0(3)
O2 S1 C11 C12 124.6(3)
O2 S1 C11 C16 -57.5(3)
O3 S1 C11 C12 -115.5(3)
O3 S1 C11 C16 62.4(3)
O4 C14 C13 C12 177.4(4)
O4 C14 C13 C18 -0.3(6)
O4 C14 C15 C16 179.6(4)
O5 C18 C13 C12 -172.6(4)
O5 C18 C13 C14 5.0(6)
O5 C18 C19 C20 -138.2(4)
O5 C18 C19 C24 39.2(6)
O6 C16 C11 C12 -178.4(3)
O6 C16 C15 C14 -179.6(3)
C11 C12 C13 C14 4.2(6)
C11 C12 C13 C18 -178.1(4)
C11 C16 O6 C17 177.2(3)
C11 C16 C15 C14 1.8(5)
C12 C11 C16 C15 0.3(5)
C12 C13 C14 C15 -2.0(6)
C12 C13 C18 C19 8.1(6)
C13 C12 C11 C16 -3.4(5)
C13 C14 C15 C16 -0.9(6)
C13 C18 C19 C20 41.0(6)
C13 C18 C19 C24 -141.6(4)
C14 C13 C18 C19 -174.3(4)
C15 C14 C13 C18 -179.8(4)
C15 C16 O6 C17 -1.4(5)
C18 C19 C20 C21 178.1(4)
C18 C19 C24 C23 -179.5(4)
C19 C20 C21 C22 1.6(8)
C19 C24 C23 C22 1.0(8)
C20 C19 C24 C23 -2.0(6)
C20 C21 C22 C23 -2.6(9)
C21 C20 C19 C24 0.7(6)
C21 C22 C23 C24 1.3(9)
